data_4505769
loop_
_publ_author_name
'Bond, Andrew D.'
'Feeder, Neil'
'Redman, James E.'
'Teat, Simon J.'
'Sanders, Jeremy K. M.'

_publ_section_title
;
 Molecular Conformation and Intermolecular Interactions in the Crystal
 Structures of Free-Base 5,15-Diarylporphyrins
;
_journal_issue 1
_journal_name_full 'Crystal Growth &amp; Design'
_journal_page_first 27
_journal_paper_doi 10.1021/cg010029u
_journal_volume 2
_journal_year 2002
_chemical_formula_moiety 'C62 H76 N6, 2(C H Cl3)'
_chemical_formula_sum 'C64 H78 Cl6 N6'
_chemical_formula_weight 1144.02
_chemical_name_systematic
; 
 5,15-bis(4-cyanophenyl)-2,8,12,18-tetrahexyl-3,7,13,17-tetramethylporphyrin,
 chloroform solvate (1/2)
;
_space_group_IT_number 2
_symmetry_cell_setting triclinic
_symmetry_space_group_name_Hall '-P 1'
_symmetry_space_group_name_H-M 'P -1'
_atom_sites_solution_hydrogens geom
_atom_sites_solution_primary direct
_atom_sites_solution_secondary difmap
_cell_angle_alpha 107.095(3)
_cell_angle_beta 98.703(4)
_cell_angle_gamma 92.845(4)
_cell_formula_units_Z 1
_cell_length_a 6.9810(3)
_cell_length_b 14.874(1)
_cell_length_c 15.408(1)
_cell_measurement_reflns_used 7042
_cell_measurement_temperature 150(2)
_cell_measurement_theta_max 25.03
_cell_measurement_theta_min 2.91
_cell_volume 1504.08(16)
_computing_cell_refinement 'HKL Scalepack (Otwinowski & Minor, 1997)'
_computing_data_collection 'Collect (Nonius B.V., 1998)'
_computing_data_reduction
;
 HKL Denzo and Scalepack (Otwinowski & Minor, 1997)
;
_computing_molecular_graphics 'XP (Sheldrick, 1993)'
_computing_publication_material 'SHELXL-97 (Sheldrick, 1997)'
_computing_structure_refinement 'SHELXL-97 (Sheldrick, 1997)'
_computing_structure_solution 'SIR-92 (Altomare et al., 1994)'
_diffrn_ambient_temperature 150(2)
_diffrn_measured_fraction_theta_full 0.986
_diffrn_measured_fraction_theta_max 0.986
_diffrn_measurement_device_type 'Nonius Kappa CCD'
_diffrn_measurement_method 'Thin slice \w and \f scans'
_diffrn_radiation_monochromator graphite
_diffrn_radiation_source 'fine-focus sealed tube'
_diffrn_radiation_type MoK\a
_diffrn_radiation_wavelength 0.7107
_diffrn_reflns_av_R_equivalents 0.0501
_diffrn_reflns_av_sigmaI/netI 0.1031
_diffrn_reflns_limit_h_max 8
_diffrn_reflns_limit_h_min 0
_diffrn_reflns_limit_k_max 17
_diffrn_reflns_limit_k_min -17
_diffrn_reflns_limit_l_max 17
_diffrn_reflns_limit_l_min -18
_diffrn_reflns_number 8074
_diffrn_reflns_theta_full 25.03
_diffrn_reflns_theta_max 25.03
_diffrn_reflns_theta_min 3.53
_diffrn_standards_number 0
_exptl_absorpt_coefficient_mu 0.330
_exptl_absorpt_correction_type none
_exptl_crystal_colour red
_exptl_crystal_density_diffrn 1.263
_exptl_crystal_density_method 'not measured'
_exptl_crystal_description needle
_exptl_crystal_F_000 606
_exptl_crystal_size_max 0.30
_exptl_crystal_size_mid 0.08
_exptl_crystal_size_min 0.08
_refine_diff_density_max 1.081
_refine_diff_density_min -0.635
_refine_diff_density_rms 0.077
_refine_ls_extinction_method none
_refine_ls_goodness_of_fit_ref 1.023
_refine_ls_hydrogen_treatment mixed
_refine_ls_matrix_type full
_refine_ls_number_parameters 374
_refine_ls_number_reflns 5249
_refine_ls_number_restraints 13
_refine_ls_restrained_S_all 1.036
_refine_ls_R_factor_all 0.1547
_refine_ls_R_factor_gt 0.0967
_refine_ls_shift/su_max 0.000
_refine_ls_shift/su_mean 0.000
_refine_ls_structure_factor_coef Fsqd
_refine_ls_weighting_details 'calc w=1/[\s^2^(Fo^2^)+(0.0940P)^2^+4.2616P] where P=(Fo^2^+2Fc^2^)/3'
_refine_ls_weighting_scheme calc
_refine_ls_wR_factor_gt 0.2142
_refine_ls_wR_factor_ref 0.2482
_reflns_number_gt 3235
_reflns_number_total 5249
_reflns_threshold_expression >2sigma(I)
_cod_data_source_file cg010029u.cif
_cod_data_source_block js0019
_cod_original_sg_symbol_H-M P-1
_cod_database_code 4505769

loop_
_symmetry_equiv_pos_as_xyz
'x, y, z'
'-x, -y, -z'

loop_
_atom_site_label
_atom_site_type_symbol
_atom_site_fract_x
_atom_site_fract_y
_atom_site_fract_z
_atom_site_U_iso_or_equiv
_atom_site_adp_type
_atom_site_occupancy
_atom_site_symmetry_multiplicity
_atom_site_calc_flag
_atom_site_refinement_flags
_atom_site_disorder_assembly
_atom_site_disorder_group
N1 N 0.2024(5) -0.0872(3) 0.0328(2) 0.0224(8) Uani 1 1 d . . .
N2 N 0.2238(5) 0.1044(3) 0.0807(2) 0.0218(8) Uani 1 1 d D . .
H1 H 0.148(5) 0.055(2) 0.051(3) 0.026 Uiso 1 1 d D . .
N3 N 1.3045(6) 0.0513(3) 0.4525(3) 0.0383(11) Uani 1 1 d . . .
C1 C 0.1572(6) -0.1828(3) -0.0043(3) 0.0236(10) Uani 1 1 d . . .
C2 C 0.3200(6) -0.2320(3) 0.0235(3) 0.0257(10) Uani 1 1 d . . .
C3 C 0.4616(6) -0.1644(3) 0.0788(3) 0.0238(10) Uani 1 1 d . . .
C4 C 0.3875(6) -0.0728(3) 0.0851(3) 0.0231(10) Uani 1 1 d . . .
C5 C 0.4798(6) 0.0173(3) 0.1338(3) 0.0226(10) Uani 1 1 d . . .
C6 C 0.4031(6) 0.1023(3) 0.1307(3) 0.0230(10) Uani 1 1 d . . .
C7 C 0.4840(6) 0.1996(3) 0.1773(3) 0.0244(10) Uani 1 1 d . . .
C8 C 0.3502(6) 0.2565(3) 0.1550(3) 0.0240(10) Uani 1 1 d . . .
C9 C 0.1847(6) 0.1959(3) 0.0954(3) 0.0228(10) Uani 1 1 d . . .
C10 C 0.0152(6) 0.2289(3) 0.0604(3) 0.0244(10) Uani 1 1 d . . .
H10A H 0.0189 0.2959 0.0785 0.029 Uiso 1 1 calc R . .
C11 C 0.6584(6) -0.1857(4) 0.1181(3) 0.0311(11) Uani 1 1 d . . .
H11A H 0.6629 -0.2543 0.1015 0.047 Uiso 1 1 calc R . .
H11B H 0.6815 -0.1586 0.1853 0.047 Uiso 1 1 calc R . .
H11C H 0.7591 -0.1581 0.0929 0.047 Uiso 1 1 calc R . .
C12 C 0.6805(6) 0.2355(4) 0.2379(4) 0.0340(12) Uani 1 1 d . . .
H12A H 0.6936 0.3048 0.2592 0.051 Uiso 1 1 calc R . .
H12B H 0.7836 0.2133 0.2025 0.051 Uiso 1 1 calc R . .
H12C H 0.6918 0.2117 0.2912 0.051 Uiso 1 1 calc R . .
C13 C 0.6627(6) 0.0244(3) 0.2019(3) 0.0225(10) Uani 1 1 d . . .
C14 C 0.8481(6) 0.0338(4) 0.1799(3) 0.0296(11) Uani 1 1 d . . .
H14A H 0.8608 0.0361 0.1201 0.036 Uiso 1 1 calc R . .
C15 C 1.0129(6) 0.0396(3) 0.2441(3) 0.0294(11) Uani 1 1 d . . .
H15A H 1.1385 0.0458 0.2286 0.035 Uiso 1 1 calc R . .
C16 C 0.9939(6) 0.0365(3) 0.3316(3) 0.0254(10) Uani 1 1 d . . .
C17 C 0.8107(6) 0.0265(4) 0.3544(3) 0.0288(11) Uani 1 1 d . . .
H17A H 0.7983 0.0235 0.4141 0.035 Uiso 1 1 calc R . .
C18 C 0.6472(6) 0.0208(3) 0.2898(3) 0.0269(11) Uani 1 1 d . . .
H18A H 0.5219 0.0144 0.3055 0.032 Uiso 1 1 calc R . .
C19 C 0.3257(7) -0.3374(3) -0.0042(3) 0.0303(11) Uani 1 1 d . . .
H19A H 0.4572 -0.3521 -0.0171 0.036 Uiso 1 1 calc R . .
H19B H 0.2317 -0.3663 -0.0621 0.036 Uiso 1 1 calc R . .
C20 C 0.2781(7) -0.3832(3) 0.0682(3) 0.0311(11) Uani 1 1 d . . .
H20A H 0.2945 -0.4515 0.0459 0.037 Uiso 1 1 calc R . .
H20B H 0.3736 -0.3551 0.1257 0.037 Uiso 1 1 calc R . .
C21 C 0.0735(7) -0.3723(4) 0.0907(4) 0.0341(12) Uani 1 1 d . . .
H21A H 0.0558 -0.3041 0.1126 0.041 Uiso 1 1 calc R . .
H21B H -0.0228 -0.4014 0.0337 0.041 Uiso 1 1 calc R . .
C22 C 0.0335(7) -0.4174(4) 0.1637(4) 0.0345(12) Uani 1 1 d . . .
H22A H 0.0459 -0.4860 0.1403 0.041 Uiso 1 1 calc R . .
H22B H 0.1344 -0.3904 0.2194 0.041 Uiso 1 1 calc R . .
C23 C -0.1657(7) -0.4039(4) 0.1911(4) 0.0421(13) Uani 1 1 d . . .
H23A H -0.1825 -0.3356 0.2100 0.051 Uiso 1 1 calc R . .
H23B H -0.2671 -0.4355 0.1366 0.051 Uiso 1 1 calc R . .
C24 C -0.1964(9) -0.4429(4) 0.2689(4) 0.0510(15) Uani 1 1 d . . .
H24A H -0.3278 -0.4330 0.2825 0.076 Uiso 1 1 calc R . .
H24B H -0.1002 -0.4102 0.3239 0.076 Uiso 1 1 calc R . .
H24C H -0.1812 -0.5107 0.2506 0.076 Uiso 1 1 calc R . .
C25 C 0.3632(7) 0.3626(3) 0.1867(3) 0.0307(11) Uani 1 1 d . . .
H25A H 0.2979 0.3842 0.1359 0.037 Uiso 1 1 calc R . .
H25B H 0.5020 0.3878 0.2005 0.037 Uiso 1 1 calc R . .
C26 C 0.2703(9) 0.4038(4) 0.2729(4) 0.0482(15) Uani 1 1 d . . .
H26A H 0.2632 0.4722 0.2824 0.058 Uiso 1 1 calc R . .
H26B H 0.1353 0.3737 0.2609 0.058 Uiso 1 1 calc R . .
C27 C 0.3749(8) 0.3911(4) 0.3597(4) 0.0491(15) Uani 1 1 d . . .
H27A H 0.5090 0.4226 0.3726 0.059 Uiso 1 1 calc R . .
H27B H 0.3850 0.3228 0.3497 0.059 Uiso 1 1 calc R . .
C28 C 0.2790(10) 0.4303(5) 0.4459(4) 0.0607(18) Uani 1 1 d . . .
H28A H 0.3663 0.4237 0.5002 0.073 Uiso 1 1 calc R . .
H28B H 0.2697 0.4987 0.4559 0.073 Uiso 1 1 calc R . .
C29 C 0.0838(10) 0.3850(5) 0.4420(5) 0.0629(18) Uani 1 1 d . . .
H29A H -0.0070 0.3940 0.3899 0.075 Uiso 1 1 calc R . .
H29B H 0.0353 0.4158 0.4996 0.075 Uiso 1 1 calc R . .
C30 C 0.0869(11) 0.2804(5) 0.4298(5) 0.071(2) Uani 1 1 d . . .
H30A H -0.0452 0.2524 0.4264 0.107 Uiso 1 1 calc R . .
H30B H 0.1731 0.2714 0.4824 0.107 Uiso 1 1 calc R . .
H30C H 0.1348 0.2497 0.3728 0.107 Uiso 1 1 calc R . .
C31 C 1.1664(7) 0.0443(3) 0.3990(3) 0.0293(11) Uani 1 1 d . . .
C32 C 0.6809(8) 0.1878(4) 0.5978(4) 0.081(3) Uani 0.50 1 d PD A 1
H32 H 0.6128 0.1308 0.5479 0.097 Uiso 0.50 1 calc PR A 1
Cl1 Cl 0.9369(4) 0.1835(3) 0.6091(3) 0.0391(8) Uani 0.50 1 d PD A 1
Cl2 Cl 0.6213(16) 0.2852(7) 0.5735(9) 0.260(8) Uani 0.50 1 d PD A 1
Cl3 Cl 0.627(2) 0.1861(6) 0.7027(7) 0.210(7) Uani 0.50 1 d PD A 1
C32' C 0.6809(8) 0.1878(4) 0.5978(4) 0.081(3) Uani 0.50 1 d PD B 2
H32' H 0.6253 0.1257 0.5520 0.097 Uiso 0.50 1 calc PR B 2
Cl1' Cl 0.9207(12) 0.1902(8) 0.6229(9) 0.228(7) Uani 0.50 1 d PD B 2
Cl2' Cl 0.6250(6) 0.2809(4) 0.5514(6) 0.093(2) Uani 0.50 1 d PD B 2
Cl3' Cl 0.5734(19) 0.2077(8) 0.6938(6) 0.359(15) Uani 0.50 1 d PD B 2

loop_
_atom_site_aniso_label
_atom_site_aniso_U_11
_atom_site_aniso_U_22
_atom_site_aniso_U_33
_atom_site_aniso_U_23
_atom_site_aniso_U_13
_atom_site_aniso_U_12
N1 0.0221(18) 0.024(2) 0.0213(19) 0.0073(16) 0.0029(15) 0.0033(15)
N2 0.0193(19) 0.020(2) 0.025(2) 0.0072(17) 0.0011(16) 0.0025(15)
N3 0.031(2) 0.047(3) 0.035(2) 0.013(2) -0.001(2) 0.0049(19)
C1 0.023(2) 0.028(3) 0.021(2) 0.009(2) 0.0041(19) 0.0049(19)
C2 0.028(2) 0.025(3) 0.024(2) 0.008(2) 0.0037(19) 0.0089(19)
C3 0.024(2) 0.029(3) 0.021(2) 0.011(2) 0.0041(19) 0.0076(19)
C4 0.022(2) 0.027(3) 0.023(2) 0.011(2) 0.0062(19) 0.0081(19)
C5 0.018(2) 0.031(3) 0.020(2) 0.008(2) 0.0045(18) 0.0053(18)
C6 0.020(2) 0.030(3) 0.021(2) 0.010(2) 0.0044(18) 0.0030(18)
C7 0.020(2) 0.028(3) 0.025(2) 0.008(2) 0.0052(18) 0.0014(18)
C8 0.020(2) 0.028(3) 0.025(2) 0.010(2) 0.0037(19) 0.0033(18)
C9 0.023(2) 0.026(3) 0.019(2) 0.0077(19) 0.0034(18) 0.0013(18)
C10 0.024(2) 0.026(3) 0.026(2) 0.012(2) 0.0036(19) 0.0048(19)
C11 0.028(2) 0.032(3) 0.034(3) 0.012(2) 0.002(2) 0.012(2)
C12 0.024(2) 0.032(3) 0.042(3) 0.010(2) -0.003(2) 0.001(2)
C13 0.020(2) 0.026(3) 0.023(2) 0.010(2) 0.0020(18) 0.0032(18)
C14 0.025(2) 0.042(3) 0.027(3) 0.015(2) 0.006(2) 0.008(2)
C15 0.021(2) 0.038(3) 0.030(3) 0.011(2) 0.006(2) 0.005(2)
C16 0.022(2) 0.028(3) 0.026(2) 0.011(2) -0.0011(19) 0.0037(19)
C17 0.026(2) 0.041(3) 0.023(2) 0.014(2) 0.007(2) 0.007(2)
C18 0.022(2) 0.032(3) 0.028(3) 0.010(2) 0.005(2) 0.0057(19)
C19 0.028(2) 0.027(3) 0.033(3) 0.006(2) 0.000(2) 0.011(2)
C20 0.036(3) 0.020(3) 0.035(3) 0.009(2) -0.002(2) 0.008(2)
C21 0.031(3) 0.030(3) 0.041(3) 0.015(2) -0.001(2) 0.003(2)
C22 0.036(3) 0.028(3) 0.039(3) 0.013(2) -0.001(2) 0.002(2)
C23 0.038(3) 0.039(3) 0.047(3) 0.014(3) 0.003(2) 0.001(2)
C24 0.053(3) 0.053(4) 0.053(4) 0.024(3) 0.013(3) -0.003(3)
C25 0.029(2) 0.026(3) 0.036(3) 0.012(2) -0.001(2) -0.001(2)
C26 0.073(4) 0.026(3) 0.042(3) 0.008(3) 0.001(3) 0.010(3)
C27 0.054(3) 0.043(4) 0.051(4) 0.015(3) 0.008(3) 0.007(3)
C28 0.071(4) 0.048(4) 0.053(4) -0.002(3) 0.012(3) 0.014(3)
C29 0.074(5) 0.054(4) 0.062(4) 0.015(3) 0.023(4) 0.012(3)
C30 0.083(5) 0.049(4) 0.095(6) 0.031(4) 0.034(4) 0.008(4)
C31 0.028(3) 0.033(3) 0.027(3) 0.010(2) 0.001(2) 0.003(2)
C32 0.082(5) 0.041(4) 0.083(5) -0.017(4) -0.029(4) 0.019(4)
Cl1 0.0307(15) 0.037(2) 0.0495(18) 0.0241(17) -0.0124(14) -0.0098(14)
Cl2 0.270(13) 0.126(9) 0.279(15) -0.006(8) -0.135(11) 0.000(8)
Cl3 0.412(17) 0.054(3) 0.153(9) -0.041(4) 0.207(10) -0.096(6)
C32' 0.082(5) 0.041(4) 0.083(5) -0.017(4) -0.029(4) 0.019(4)
Cl1' 0.204(11) 0.104(8) 0.301(15) -0.004(8) -0.043(10) -0.030(7)
Cl2' 0.043(2) 0.082(4) 0.197(7) 0.098(5) 0.029(3) 0.027(2)
Cl3' 0.52(2) 0.251(15) 0.184(11) -0.177(10) 0.278(14) -0.311(15)

loop_
_atom_type_symbol
_atom_type_description
_atom_type_scat_dispersion_real
_atom_type_scat_dispersion_imag
_atom_type_scat_source
C C 0.0033 0.0016 'International Tables Vol C Tables 4.2.6.8 and 6.1.1.4'
H H 0.0000 0.0000 'International Tables Vol C Tables 4.2.6.8 and 6.1.1.4'
N N 0.0061 0.0033 'International Tables Vol C Tables 4.2.6.8 and 6.1.1.4'
Cl Cl 0.1484 0.1585 'International Tables Vol C Tables 4.2.6.8 and 6.1.1.4'

loop_
_geom_angle_atom_site_label_1
_geom_angle_atom_site_label_2
_geom_angle_atom_site_label_3
_geom_angle
_geom_angle_site_symmetry_1
_geom_angle_site_symmetry_3
C1 N1 C4 107.0(3) . .
C1 N1 N2 167.8(3) . .
C4 N1 N2 85.0(3) . .
C1 N1 N2 77.1(2) . 2
C4 N1 N2 175.9(3) . 2
N2 N1 N2 90.99(14) . 2
C9 N2 C6 109.0(4) . .
C9 N2 N1 165.2(3) . .
C6 N2 N1 85.4(3) . .
C9 N2 H1 127(3) . .
C6 N2 H1 123(3) . .
N1 N2 H1 38(3) . .
N1 C1 C10 126.6(4) . 2
N1 C1 C2 110.0(4) . .
C10 C1 C2 123.4(4) 2 .
C3 C2 C1 106.9(4) . .
C3 C2 C19 127.5(4) . .
C1 C2 C19 125.6(4) . .
C2 C3 C4 107.0(4) . .
C2 C3 C11 123.7(4) . .
C4 C3 C11 129.3(4) . .
N1 C4 C5 122.6(4) . .
N1 C4 C3 109.1(4) . .
C5 C4 C3 128.3(4) . .
C4 C5 C6 124.5(4) . .
C4 C5 C13 117.9(4) . .
C6 C5 C13 117.3(4) . .
C4 C5 C5 62.0(2) . 2
C6 C5 C5 62.6(2) . 2
C13 C5 C5 170.9(3) . 2
N2 C6 C5 122.5(4) . .
N2 C6 C7 107.6(4) . .
C5 C6 C7 129.8(4) . .
C8 C7 C6 107.3(4) . .
C8 C7 C12 124.2(4) . .
C6 C7 C12 128.4(4) . .
C7 C8 C9 107.4(4) . .
C7 C8 C25 128.1(4) . .
C9 C8 C25 124.6(4) . .
N2 C9 C10 127.5(4) . .
N2 C9 C8 108.6(4) . .
C10 C9 C8 124.0(4) . .
C1 C10 C9 132.4(4) 2 .
C1 C10 C10 66.1(3) 2 2
C9 C10 C10 66.3(3) . 2
C1 C10 H10A 113.8 2 .
C9 C10 H10A 113.8 . .
C10 C10 H10A 179.4 2 .
C3 C11 H11A 109.5 . .
C3 C11 H11B 109.5 . .
H11A C11 H11B 109.5 . .
C3 C11 H11C 109.5 . .
H11A C11 H11C 109.5 . .
H11B C11 H11C 109.5 . .
C7 C12 H12A 109.5 . .
C7 C12 H12B 109.5 . .
H12A C12 H12B 109.5 . .
C7 C12 H12C 109.5 . .
H12A C12 H12C 109.5 . .
H12B C12 H12C 109.5 . .
C18 C13 C14 118.7(4) . .
C18 C13 C5 118.9(4) . .
C14 C13 C5 122.4(4) . .
C15 C14 C13 120.8(4) . .
C15 C14 H14A 119.6 . .
C13 C14 H14A 119.6 . .
C14 C15 C16 119.5(4) . .
C14 C15 H15A 120.2 . .
C16 C15 H15A 120.2 . .
C15 C16 C17 120.5(4) . .
C15 C16 C31 119.4(4) . .
C17 C16 C31 120.2(4) . .
C18 C17 C16 119.5(4) . .
C18 C17 H17A 120.2 . .
C16 C17 H17A 120.2 . .
C17 C18 C13 121.0(4) . .
C17 C18 H18A 119.5 . .
C13 C18 H18A 119.5 . .
C2 C19 C20 114.5(4) . .
C2 C19 H19A 108.6 . .
C20 C19 H19A 108.6 . .
C2 C19 H19B 108.6 . .
C20 C19 H19B 108.6 . .
H19A C19 H19B 107.6 . .
C21 C20 C19 114.7(4) . .
C21 C20 H20A 108.6 . .
C19 C20 H20A 108.6 . .
C21 C20 H20B 108.6 . .
C19 C20 H20B 108.6 . .
H20A C20 H20B 107.6 . .
C22 C21 C20 113.0(4) . .
C22 C21 H21A 109.0 . .
C20 C21 H21A 109.0 . .
C22 C21 H21B 109.0 . .
C20 C21 H21B 109.0 . .
H21A C21 H21B 107.8 . .
C23 C22 C21 114.5(4) . .
C23 C22 H22A 108.6 . .
C21 C22 H22A 108.6 . .
C23 C22 H22B 108.6 . .
C21 C22 H22B 108.6 . .
H22A C22 H22B 107.6 . .
C24 C23 C22 113.5(5) . .
C24 C23 H23A 108.9 . .
C22 C23 H23A 108.9 . .
C24 C23 H23B 108.9 . .
C22 C23 H23B 108.9 . .
H23A C23 H23B 107.7 . .
C23 C24 H24A 109.5 . .
C23 C24 H24B 109.5 . .
H24A C24 H24B 109.5 . .
C23 C24 H24C 109.5 . .
H24A C24 H24C 109.5 . .
H24B C24 H24C 109.5 . .
C8 C25 C26 113.7(4) . .
C8 C25 H25A 108.8 . .
C26 C25 H25A 108.8 . .
C8 C25 H25B 108.8 . .
C26 C25 H25B 108.8 . .
H25A C25 H25B 107.7 . .
C27 C26 C25 115.1(5) . .
C27 C26 H26A 108.5 . .
C25 C26 H26A 108.5 . .
C27 C26 H26B 108.5 . .
C25 C26 H26B 108.5 . .
H26A C26 H26B 107.5 . .
C26 C27 C28 115.2(5) . .
C26 C27 H27A 108.5 . .
C28 C27 H27A 108.5 . .
C26 C27 H27B 108.5 . .
C28 C27 H27B 108.5 . .
H27A C27 H27B 107.5 . .
C29 C28 C27 115.9(5) . .
C29 C28 H28A 108.3 . .
C27 C28 H28A 108.3 . .
C29 C28 H28B 108.3 . .
C27 C28 H28B 108.3 . .
H28A C28 H28B 107.4 . .
C28 C29 C30 111.6(6) . .
C28 C29 H29A 109.3 . .
C30 C29 H29A 109.3 . .
C28 C29 H29B 109.3 . .
C30 C29 H29B 109.3 . .
H29A C29 H29B 108.0 . .
C29 C30 H30A 109.5 . .
C29 C30 H30B 109.5 . .
H30A C30 H30B 109.5 . .
C29 C30 H30C 109.5 . .
H30A C30 H30C 109.5 . .
H30B C30 H30C 109.5 . .
N3 C31 C16 179.4(5) . .
Cl2 C32 Cl3 112.0(6) . .
Cl2 C32 Cl1 109.9(5) . .
Cl3 C32 Cl1 104.8(5) . .
Cl2 C32 H32 110.0 . .
Cl3 C32 H32 110.0 . .
Cl1 C32 H32 110.0 . .

loop_
_geom_bond_atom_site_label_1
_geom_bond_atom_site_label_2
_geom_bond_distance
_geom_bond_site_symmetry_2
N1 C1 1.368(6) .
N1 C4 1.387(5) .
N1 N2 2.715(5) .
N1 N2 3.171(5) 2
N2 C9 1.361(6) .
N2 C6 1.374(5) .
N2 H1 0.85(4) .
N3 C31 1.149(6) .
C1 C10 1.386(6) 2
C1 C2 1.459(6) .
C2 C3 1.363(6) .
C2 C19 1.504(6) .
C3 C4 1.464(6) .
C3 C11 1.502(6) .
C4 C5 1.396(6) .
C5 C6 1.409(6) .
C5 C13 1.502(6) .
C5 C5 7.225(8) 2
C6 C7 1.454(6) .
C7 C8 1.363(6) .
C7 C12 1.511(6) .
C8 C9 1.442(6) .
C8 C25 1.502(7) .
C9 C10 1.398(6) .
C10 C1 1.386(6) 2
C10 C10 6.494(9) 2
C10 H10A 0.9500 .
C11 H11A 0.9800 .
C11 H11B 0.9800 .
C11 H11C 0.9800 .
C12 H12A 0.9800 .
C12 H12B 0.9800 .
C12 H12C 0.9800 .
C13 C18 1.390(6) .
C13 C14 1.397(6) .
C14 C15 1.381(6) .
C14 H14A 0.9500 .
C15 C16 1.388(6) .
C15 H15A 0.9500 .
C16 C17 1.389(6) .
C16 C31 1.441(6) .
C17 C18 1.378(6) .
C17 H17A 0.9500 .
C18 H18A 0.9500 .
C19 C20 1.535(7) .
C19 H19A 0.9900 .
C19 H19B 0.9900 .
C20 C21 1.525(7) .
C20 H20A 0.9900 .
C20 H20B 0.9900 .
C21 C22 1.520(7) .
C21 H21A 0.9900 .
C21 H21B 0.9900 .
C22 C23 1.520(7) .
C22 H22A 0.9900 .
C22 H22B 0.9900 .
C23 C24 1.513(7) .
C23 H23A 0.9900 .
C23 H23B 0.9900 .
C24 H24A 0.9800 .
C24 H24B 0.9800 .
C24 H24C 0.9800 .
C25 C26 1.543(7) .
C25 H25A 0.9900 .
C25 H25B 0.9900 .
C26 C27 1.491(8) .
C26 H26A 0.9900 .
C26 H26B 0.9900 .
C27 C28 1.551(8) .
C27 H27A 0.9900 .
C27 H27B 0.9900 .
C28 C29 1.475(9) .
C28 H28A 0.9900 .
C28 H28B 0.9900 .
C29 C30 1.513(9) .
C29 H29A 0.9900 .
C29 H29B 0.9900 .
C30 H30A 0.9800 .
C30 H30B 0.9800 .
C30 H30C 0.9800 .
C32 Cl2 1.657(8) .
C32 Cl3 1.720(8) .
C32 Cl1 1.776(6) .
C32 H32 1.0000 .

loop_
_geom_torsion_atom_site_label_1
_geom_torsion_atom_site_label_2
_geom_torsion_atom_site_label_3
_geom_torsion_atom_site_label_4
_geom_torsion
_geom_torsion_site_symmetry_1
_geom_torsion_site_symmetry_4
C1 N1 N2 C9 23(2) . .
C4 N1 N2 C9 -168.5(11) . .
N2 N1 N2 C9 10.6(11) 2 .
C1 N1 N2 C6 -170.5(13) . .
C4 N1 N2 C6 -1.7(3) . .
N2 N1 N2 C6 177.4(3) 2 .
C4 N1 C1 C10 179.0(4) . 2
N2 N1 C1 C10 -12.6(16) . 2
N2 N1 C1 C10 -0.2(4) 2 2
C4 N1 C1 C2 -1.2(5) . .
N2 N1 C1 C2 167.2(12) . .
N2 N1 C1 C2 179.6(3) 2 .
N1 C1 C2 C3 0.9(5) . .
C10 C1 C2 C3 -179.3(4) 2 .
N1 C1 C2 C19 -179.5(4) . .
C10 C1 C2 C19 0.3(7) 2 .
C1 C2 C3 C4 -0.3(5) . .
C19 C2 C3 C4 -179.9(4) . .
C1 C2 C3 C11 -176.7(4) . .
C19 C2 C3 C11 3.7(7) . .
C1 N1 C4 C5 -179.5(4) . .
N2 N1 C4 C5 3.0(4) . .
C1 N1 C4 C3 1.0(4) . .
N2 N1 C4 C3 -176.6(3) . .
C2 C3 C4 N1 -0.4(5) . .
C11 C3 C4 N1 175.7(4) . .
C2 C3 C4 C5 -179.9(4) . .
C11 C3 C4 C5 -3.8(7) . .
N1 C4 C5 C6 -4.3(6) . .
C3 C4 C5 C6 175.1(4) . .
N1 C4 C5 C13 168.8(4) . .
C3 C4 C5 C13 -11.8(6) . .
N1 C4 C5 C5 -0.9(3) . 2
C3 C4 C5 C5 178.5(5) . 2
C9 N2 C6 C5 176.4(4) . .
N1 N2 C6 C5 -0.1(4) . .
C9 N2 C6 C7 -2.0(5) . .
N1 N2 C6 C7 -178.5(3) . .
C4 C5 C6 N2 2.2(6) . .
C13 C5 C6 N2 -171.0(4) . .
C5 C5 C6 N2 -1.2(3) 2 .
C4 C5 C6 C7 -179.8(4) . .
C13 C5 C6 C7 7.1(6) . .
C5 C5 C6 C7 176.8(5) 2 .
N2 C6 C7 C8 0.9(5) . .
C5 C6 C7 C8 -177.4(4) . .
N2 C6 C7 C12 -177.6(4) . .
C5 C6 C7 C12 4.2(7) . .
C6 C7 C8 C9 0.6(5) . .
C12 C7 C8 C9 179.1(4) . .
C6 C7 C8 C25 179.0(4) . .
C12 C7 C8 C25 -2.5(7) . .
C6 N2 C9 C10 -177.5(4) . .
N1 N2 C9 C10 -11.4(15) . .
C6 N2 C9 C8 2.4(5) . .
N1 N2 C9 C8 168.5(10) . .
C7 C8 C9 N2 -1.8(5) . .
C25 C8 C9 N2 179.6(4) . .
C7 C8 C9 C10 178.1(4) . .
C25 C8 C9 C10 -0.4(7) . .
N2 C9 C10 C1 1.0(8) . 2
C8 C9 C10 C1 -178.9(4) . 2
N2 C9 C10 C10 1.6(4) . 2
C8 C9 C10 C10 -178.3(4) . 2
C4 C5 C13 C18 -82.5(5) . .
C6 C5 C13 C18 91.1(5) . .
C4 C5 C13 C14 97.0(5) . .
C6 C5 C13 C14 -89.4(5) . .
C18 C13 C14 C15 -0.2(7) . .
C5 C13 C14 C15 -179.7(5) . .
C13 C14 C15 C16 -0.2(7) . .
C14 C15 C16 C17 0.7(7) . .
C14 C15 C16 C31 -178.9(5) . .
C15 C16 C17 C18 -0.8(7) . .
C31 C16 C17 C18 178.8(5) . .
C16 C17 C18 C13 0.4(7) . .
C14 C13 C18 C17 0.1(7) . .
C5 C13 C18 C17 179.6(5) . .
C3 C2 C19 C20 81.2(6) . .
C1 C2 C19 C20 -98.3(5) . .
C2 C19 C20 C21 62.3(5) . .
C19 C20 C21 C22 -179.2(4) . .
C20 C21 C22 C23 177.3(4) . .
C21 C22 C23 C24 -175.6(5) . .
C7 C8 C25 C26 -93.3(6) . .
C9 C8 C25 C26 84.9(6) . .
C8 C25 C26 C27 68.5(6) . .
C25 C26 C27 C28 -178.6(5) . .
C26 C27 C28 C29 63.4(8) . .
C27 C28 C29 C30 59.9(8) . .
